data_4349076
loop_
_publ_author_name
'Zhao, Shu-Na'
'Wu, Lan-Lan'
'Feng, Jing'
'Song, Shu-Yan'
'Zhang, Hong-Jie'

_publ_section_title
;
 An ideal detector composed of a 3D Gd-based coordination polymer for DNA
 and Hg2+ ion
;
_journal_issue 3
_journal_name_full 'Inorganic Chemistry Frontiers'
_journal_page_first 376
_journal_paper_doi 10.1039/C5QI00252D
_journal_volume 3
_journal_year 2016
_chemical_formula_sum 'C11 H6 Gd N3 O6'
_chemical_formula_weight 433.44
_space_group_IT_number 14
_space_group_name_Hall '-P 2yn'
_space_group_name_H-M_alt 'P 1 21/n 1'
_symmetry_cell_setting monoclinic
_symmetry_space_group_name_H-M 'P 1 21/n 1'
_atom_sites_solution_hydrogens geom
_atom_sites_solution_primary direct
_atom_sites_solution_secondary difmap
_audit_creation_method SHELXL-97
_audit_update_record
;
2015-09-09 deposited with the CCDC.
2015-12-24 downloaded from the CCDC.
;
_cell_angle_alpha 90.00
_cell_angle_beta 96.125(2)
_cell_angle_gamma 90.00
_cell_formula_units_Z 4
_cell_length_a 7.7512(12)
_cell_length_b 8.0176(13)
_cell_length_c 18.399(3)
_cell_measurement_temperature 293(2)
_cell_volume 1136.9(3)
_computing_cell_refinement 'Bruker SMART'
_computing_data_collection 'Bruker SMART'
_computing_data_reduction 'Bruker SAINT'
_computing_molecular_graphics SHELXP-97
_computing_publication_material SHELXTL
_computing_structure_refinement 'SHELXL-97 (Sheldrick, 1997)'
_computing_structure_solution 'SHELXS-97 (Sheldrick, 1990)'
_diffrn_ambient_temperature 293(2)
_diffrn_detector_area_resol_mean 9.00cm
_diffrn_measured_fraction_theta_full 0.999
_diffrn_measured_fraction_theta_max 0.999
_diffrn_measurement_device_type 'CCD area detector'
_diffrn_measurement_method 'phi and omega scans'
_diffrn_radiation_monochromator graphite
_diffrn_radiation_source 'fine-focus sealed tube'
_diffrn_radiation_type MoK\a
_diffrn_radiation_wavelength 0.71073
_diffrn_reflns_av_R_equivalents 0.0378
_diffrn_reflns_av_sigmaI/netI 0.0432
_diffrn_reflns_limit_h_max 9
_diffrn_reflns_limit_h_min -8
_diffrn_reflns_limit_k_max 9
_diffrn_reflns_limit_k_min -9
_diffrn_reflns_limit_l_max 21
_diffrn_reflns_limit_l_min -19
_diffrn_reflns_number 5647
_diffrn_reflns_theta_full 25.09
_diffrn_reflns_theta_max 25.09
_diffrn_reflns_theta_min 2.23
_diffrn_standards_decay_% none
_diffrn_standards_interval_count none
_diffrn_standards_interval_time none
_diffrn_standards_number none
_exptl_absorpt_coefficient_mu 5.870
_exptl_absorpt_correction_T_max 0.285
_exptl_absorpt_correction_T_min 0.218
_exptl_absorpt_correction_type multi-scan
_exptl_crystal_density_diffrn 2.532
_exptl_crystal_density_method 'not measured'
_exptl_crystal_description block
_exptl_crystal_F_000 820
_exptl_crystal_size_max 0.28
_exptl_crystal_size_mid 0.25
_exptl_crystal_size_min 0.21
_refine_diff_density_max 0.812
_refine_diff_density_min -0.550
_refine_diff_density_rms 0.141
_refine_ls_extinction_method none
_refine_ls_goodness_of_fit_ref 1.035
_refine_ls_hydrogen_treatment mixed
_refine_ls_matrix_type full
_refine_ls_number_parameters 190
_refine_ls_number_reflns 2021
_refine_ls_number_restraints 0
_refine_ls_restrained_S_all 1.035
_refine_ls_R_factor_all 0.0356
_refine_ls_R_factor_gt 0.0258
_refine_ls_shift/su_max 0.000
_refine_ls_shift/su_mean 0.000
_refine_ls_structure_factor_coef Fsqd
_refine_ls_weighting_details 'calc w=1/[\s^2^(Fo^2^)+(0.0187P)^2^+0.0000P] where P=(Fo^2^+2Fc^2^)/3'
_refine_ls_weighting_scheme calc
_refine_ls_wR_factor_gt 0.0489
_refine_ls_wR_factor_ref 0.0526
_reflns_number_gt 1667
_reflns_number_total 2021
_reflns_threshold_expression >2sigma(I)
_cod_data_source_file c5qi00252d2.cif
_cod_data_source_block p21n
_cod_depositor_comments
;
The following automatic conversions were performed:

data item '_exptl_absorpt_correction_type' value 'Multi-scan' was
changed to 'multi-scan' in accordance with the
/home/saulius/struct/COD-crude-data/automatic-downloads/DataCite-retrospective/RSC/depositions/lib/dictionaries/cif_core.dic
dictionary named 'cif_core.dic' version 2.4.2 last updated on
2011-04-26.

data item '_symmetry_cell_setting' value 'Monoclinic' was changed to
'monoclinic' in accordance with the
/home/saulius/struct/COD-crude-data/automatic-downloads/DataCite-retrospective/RSC/depositions/lib/dictionaries/cif_core.dic
dictionary named 'cif_core.dic' version 2.4.2 last updated on
2011-04-26.

Automatic conversion script
Id: cif_fix_values 6909 2019-04-08 15:41:33Z antanas 
;
_cod_original_sg_symbol_H-M P21/n
_cod_database_code 4349076

loop_
_symmetry_equiv_pos_as_xyz
'x, y, z'
'-x+1/2, y+1/2, -z+1/2'
'-x, -y, -z'
'x-1/2, -y-1/2, z-1/2'

loop_
_atom_site_label
_atom_site_type_symbol
_atom_site_fract_x
_atom_site_fract_y
_atom_site_fract_z
_atom_site_U_iso_or_equiv
_atom_site_adp_type
_atom_site_occupancy
_atom_site_symmetry_multiplicity
_atom_site_calc_flag
_atom_site_refinement_flags
C1 C 0.2197(6) -0.3630(6) 0.1094(3) 0.0156(11) Uani 1 1 d .
C2 C 0.2060(6) -0.4090(6) 0.0301(3) 0.0166(11) Uani 1 1 d .
C3 C 0.1143(6) -0.3032(6) -0.0199(3) 0.0200(12) Uani 1 1 d .
H3 H 0.0703 -0.2030 -0.0043 0.024 Uiso 1 1 calc R
C4 C 0.0888(6) -0.3476(6) -0.0930(3) 0.0190(12) Uani 1 1 d .
C5 C 0.1618(6) -0.4948(6) -0.1166(3) 0.0204(12) Uani 1 1 d .
H5 H 0.1485 -0.5230 -0.1659 0.025 Uiso 1 1 calc R
C6 C 0.2526(6) -0.5968(6) -0.0670(3) 0.0179(11) Uani 1 1 d .
C7 C 0.2762(6) -0.5563(6) 0.0070(3) 0.0228(12) Uani 1 1 d .
H7 H 0.3380 -0.6270 0.0403 0.027 Uiso 1 1 calc R
C8 C 0.3425(8) -0.8973(7) -0.0572(3) 0.0371(16) Uani 1 1 d .
H9 H 0.2941 -0.9243 -0.0146 0.045 Uiso 1 1 calc R
C9 C 0.4101(6) -0.7656(7) -0.1507(3) 0.0240(13) Uani 1 1 d .
H10 H 0.4165 -0.6835 -0.1860 0.029 Uiso 1 1 calc R
C10 C -0.0299(7) -0.2435(6) -0.1453(3) 0.0196(12) Uani 1 1 d .
C11 C -0.0491(7) -0.2076(7) 0.2679(3) 0.0269(13) Uani 1 1 d .
H12 H -0.1422 -0.2581 0.2872 0.032 Uiso 1 1 calc R
N1 N 0.3274(5) -0.7478(5) -0.0907(2) 0.0210(10) Uani 1 1 d .
N2 N 0.4354(7) -0.9997(5) -0.0930(3) 0.0370(13) Uani 1 1 d .
N3 N 0.4807(5) -0.9141(5) -0.1532(2) 0.0245(11) Uani 1 1 d .
O1 O 0.1749(5) -0.2183(4) 0.12436(18) 0.0258(9) Uani 1 1 d .
O2 O 0.2748(4) -0.4716(4) 0.15582(17) 0.0201(8) Uani 1 1 d .
O3 O -0.1014(5) -0.1200(5) -0.12001(19) 0.0305(9) Uani 1 1 d .
O4 O -0.0527(4) -0.2848(4) -0.21220(17) 0.0227(8) Uani 1 1 d .
O5 O -0.0674(4) -0.0660(4) 0.2423(2) 0.0292(9) Uani 1 1 d .
O6 O 0.4080(4) 0.2137(4) 0.23122(19) 0.0253(9) Uani 1 1 d .
Gd Gd 0.24627(3) -0.03316(3) 0.219856(13) 0.01578(9) Uani 1 1 d .

loop_
_atom_site_aniso_label
_atom_site_aniso_U_11
_atom_site_aniso_U_22
_atom_site_aniso_U_33
_atom_site_aniso_U_23
_atom_site_aniso_U_13
_atom_site_aniso_U_12
C1 0.013(3) 0.019(3) 0.015(3) 0.001(2) 0.000(2) 0.001(2)
C2 0.019(3) 0.015(3) 0.016(3) -0.001(2) 0.002(2) -0.002(2)
C3 0.025(3) 0.018(3) 0.017(3) -0.001(2) -0.001(2) 0.000(2)
C4 0.020(3) 0.016(3) 0.021(3) 0.002(2) 0.003(2) -0.001(2)
C5 0.024(3) 0.026(4) 0.011(3) -0.002(2) 0.000(2) -0.001(2)
C6 0.020(3) 0.011(3) 0.023(3) 0.001(2) 0.003(2) 0.002(2)
C7 0.023(3) 0.020(3) 0.025(3) 0.004(2) 0.003(2) 0.003(2)
C8 0.062(4) 0.022(3) 0.029(3) 0.004(3) 0.014(3) 0.021(3)
C9 0.027(3) 0.024(3) 0.022(3) -0.002(2) 0.002(2) 0.001(2)
C10 0.026(3) 0.015(3) 0.017(3) 0.009(2) -0.001(2) -0.006(2)
C11 0.028(3) 0.022(4) 0.031(3) -0.003(3) 0.005(3) -0.003(3)
N1 0.026(3) 0.021(3) 0.017(2) -0.0017(19) 0.007(2) 0.0055(19)
N2 0.059(4) 0.024(3) 0.030(3) 0.003(2) 0.015(3) 0.014(2)
N3 0.034(3) 0.021(3) 0.019(2) 0.000(2) 0.006(2) 0.000(2)
O1 0.040(2) 0.019(2) 0.017(2) -0.0058(16) -0.0013(17) 0.0033(17)
O2 0.026(2) 0.023(2) 0.0111(18) 0.0030(16) -0.0006(15) 0.0067(16)
O3 0.047(2) 0.020(2) 0.021(2) -0.0010(17) -0.0115(18) 0.0122(19)
O4 0.030(2) 0.029(2) 0.0091(19) 0.0039(16) -0.0010(16) -0.0102(17)
O5 0.027(2) 0.023(3) 0.037(2) -0.0017(19) -0.0002(18) -0.0003(17)
O6 0.027(2) 0.017(2) 0.032(2) 0.0000(17) 0.0040(17) -0.0018(16)
Gd 0.02216(15) 0.01329(15) 0.01126(14) -0.00074(11) -0.00115(10) 0.00123(12)

loop_
_atom_type_symbol
_atom_type_description
_atom_type_scat_dispersion_real
_atom_type_scat_dispersion_imag
_atom_type_scat_source
C C 0.0033 0.0016 'International Tables Vol C Tables 4.2.6.8 and 6.1.1.4'
H H 0.0000 0.0000 'International Tables Vol C Tables 4.2.6.8 and 6.1.1.4'
N N 0.0061 0.0033 'International Tables Vol C Tables 4.2.6.8 and 6.1.1.4'
O O 0.0106 0.0060 'International Tables Vol C Tables 4.2.6.8 and 6.1.1.4'
Gd Gd -0.1653 3.9035 'International Tables Vol C Tables 4.2.6.8 and 6.1.1.4'

loop_
_geom_angle_atom_site_label_1
_geom_angle_atom_site_label_2
_geom_angle_atom_site_label_3
_geom_angle
_geom_angle_site_symmetry_1
_geom_angle_site_symmetry_3
O1 C1 O2 124.9(5) . .
O1 C1 C2 116.8(4) . .
O2 C1 C2 118.2(4) . .
C7 C2 C3 120.4(5) . .
C7 C2 C1 121.3(4) . .
C3 C2 C1 118.2(4) . .
C4 C3 C2 119.8(5) . .
C3 C4 C5 119.8(5) . .
C3 C4 C10 119.4(5) . .
C5 C4 C10 120.6(5) . .
C6 C5 C4 119.7(5) . .
C5 C6 C7 121.3(5) . .
C5 C6 N1 120.0(5) . .
C7 C6 N1 118.8(4) . .
C2 C7 C6 119.0(5) . .
N2 C8 N1 110.6(5) . .
N3 C9 N1 111.2(5) . .
O3 C10 O4 123.2(5) . .
O3 C10 C4 117.7(4) . .
O4 C10 C4 119.1(5) . .
O3 C10 Gd 48.7(2) . 3
O4 C10 Gd 74.8(3) . 3
C4 C10 Gd 165.1(4) . 3
O5 C11 O6 122.1(5) . 2_545
O5 C11 Gd 60.1(3) . .
O6 C11 Gd 62.2(3) 2_545 .
C9 N1 C8 104.8(4) . .
C9 N1 C6 125.9(4) . .
C8 N1 C6 129.1(4) . .
C8 N2 N3 107.0(5) . .
C9 N3 N2 106.3(4) . .
C9 N3 Gd 121.9(3) . 3_645
N2 N3 Gd 126.1(3) . 3_645
C1 O1 Gd 135.3(3) . .
C1 O2 Gd 138.2(3) . 2_545
C10 O3 Gd 108.2(3) . 3
C10 O4 Gd 133.1(3) . 4
C11 O5 Gd 94.9(3) . .
C11 O6 Gd 151.6(3) 2 .
C11 O6 Gd 92.0(3) 2 2
Gd O6 Gd 115.79(13) . 2
O1 Gd O6 133.67(12) . .
O1 Gd O2 146.18(12) . 2
O6 Gd O2 80.13(11) . 2
O1 Gd O3 72.07(12) . 3
O6 Gd O3 80.63(12) . 3
O2 Gd O3 124.18(12) 2 3
O1 Gd O4 95.44(12) . 4_656
O6 Gd O4 99.02(12) . 4_656
O2 Gd O4 74.32(11) 2 4_656
O3 Gd O4 160.68(12) 3 4_656
O1 Gd O5 84.34(12) . .
O6 Gd O5 126.15(12) . .
O2 Gd O5 72.28(12) 2 .
O3 Gd O5 78.32(13) 3 .
O4 Gd O5 115.90(12) 4_656 .
O1 Gd O6 71.18(12) . 2_545
O6 Gd O6 154.49(3) . 2_545
O2 Gd O6 75.09(11) 2 2_545
O3 Gd O6 118.56(12) 3 2_545
O4 Gd O6 68.63(12) 4_656 2_545
O5 Gd O6 50.73(11) . 2_545
O1 Gd N3 71.21(13) . 3_645
O6 Gd N3 73.96(13) . 3_645
O2 Gd N3 129.56(12) 2 3_645
O3 Gd N3 93.46(13) 3 3_645
O4 Gd N3 68.16(13) 4_656 3_645
O5 Gd N3 155.55(13) . 3_645
O6 Gd N3 118.12(12) 2_545 3_645
O1 Gd C11 77.89(14) . .
O6 Gd C11 144.42(13) . .
O2 Gd C11 70.56(13) 2 .
O3 Gd C11 99.26(14) 3 .
O4 Gd C11 92.18(14) 4_656 .
O5 Gd C11 25.03(13) . .
O6 Gd C11 25.77(12) 2_545 .
N3 Gd C11 140.96(15) 3_645 .
O1 Gd C10 92.86(13) . 3
O6 Gd C10 71.68(13) . 3
O2 Gd C10 101.18(13) 2 3
O3 Gd C10 23.12(12) 3 3
O4 Gd C10 170.41(12) 4_656 3
O5 Gd C10 69.69(12) . 3
O6 Gd C10 118.89(12) 2_545 3
N3 Gd C10 110.29(14) 3_645 3
C11 Gd C10 94.26(15) . 3

loop_
_geom_bond_atom_site_label_1
_geom_bond_atom_site_label_2
_geom_bond_distance
_geom_bond_site_symmetry_2
C1 O1 1.250(6) .
C1 O2 1.263(6) .
C1 C2 1.497(7) .
C2 C7 1.387(7) .
C2 C3 1.389(7) .
C3 C4 1.385(7) .
C4 C5 1.398(7) .
C4 C10 1.510(7) .
C5 C6 1.365(7) .
C6 C7 1.391(7) .
C6 N1 1.430(6) .
C8 N2 1.315(7) .
C8 N1 1.348(7) .
C9 N3 1.313(6) .
C9 N1 1.342(6) .
C10 O3 1.248(6) .
C10 O4 1.269(6) .
C10 Gd 3.020(5) 3
C11 O5 1.231(6) .
C11 O6 1.262(6) 2_545
C11 Gd 2.900(6) .
N2 N3 1.379(6) .
N3 Gd 2.592(4) 3_645
O1 Gd 2.322(3) .
O2 Gd 2.363(3) 2_545
O3 Gd 2.388(3) 3
O4 Gd 2.389(3) 4
O5 Gd 2.524(4) .
O6 C11 1.262(6) 2
O6 Gd 2.340(3) .
O6 Gd 2.567(3) 2
Gd O2 2.363(3) 2
Gd O3 2.388(3) 3
Gd O4 2.389(3) 4_656
Gd O6 2.567(3) 2_545
Gd N3 2.592(4) 3_645
Gd C10 3.020(5) 3
